data_7236849
loop_
_publ_author_name
'Jiang, Meijuan'
'He, Zikai'
'Zhang, Yilin'
'Sung, Herman H. Y.'
'Lam, Jacky W. Y.'
'Peng, Qian'
'Yan, Yongli'
'Wong, Kam Sing'
'Williams, Ian D.'
'Zhao, Yongsheng'
'Tang, Ben Zhong'

_publ_section_title
;
 Development of benzylidene-methyloxazolone based AIEgens and decipherment
 of their working mechanism
;
_journal_issue 29
_journal_name_full 'Journal of Materials Chemistry C'
_journal_page_first 7191
_journal_paper_doi 10.1039/C7TC02582C
_journal_volume 5
_journal_year 2017
_chemical_formula_moiety 'C18 H12 N2 O2'
_chemical_formula_sum 'C18 H12 N2 O2'
_chemical_formula_weight 288.30
_chemical_name_common BMO-PC
_chemical_name_systematic (Z)-4'-((2-methyl-5-oxooxazol-4(5H)-ylidene)methyl)-[1,1'-biphenyl]-4-carbonitrile
_space_group_IT_number 2
_space_group_name_Hall '-P 1'
_space_group_name_H-M_alt 'P -1'
_symmetry_cell_setting triclinic
_symmetry_space_group_name_H-M 'P -1'
_atom_sites_solution_hydrogens geom
_atom_sites_solution_primary direct
_atom_sites_solution_secondary difmap
_audit_creation_date 2014-11-07
_audit_creation_method
;
  Olex2 1.2-beta
  (compiled May  9 2012 12:37:22, GUI svn.r4230)
;
_audit_update_record
;
2017-05-29 deposited with the CCDC.
2017-06-22 downloaded from the CCDC.
;
_cell_angle_alpha 88.642(5)
_cell_angle_beta 85.390(5)
_cell_angle_gamma 85.977(5)
_cell_formula_units_Z 2
_cell_length_a 3.9036(2)
_cell_length_b 13.2662(8)
_cell_length_c 13.3770(9)
_cell_measurement_reflns_used 2084
_cell_measurement_temperature 99.9(4)
_cell_measurement_theta_max 73.6480
_cell_measurement_theta_min 4.6560
_cell_volume 688.68(7)
_computing_cell_refinement
;
CrysAlisPro, Agilent Technologies,
Version 1.171.36.32 (release 02-08-2013 CrysAlis171 .NET)
(compiled Aug  2 2013,16:46:58)
;
_computing_data_collection
;
CrysAlisPro, Agilent Technologies,
Version 1.171.36.32 (release 02-08-2013 CrysAlis171 .NET)
(compiled Aug  2 2013,16:46:58)
;
_computing_data_reduction
;
CrysAlisPro, Agilent Technologies,
Version 1.171.36.32 (release 02-08-2013 CrysAlis171 .NET)
(compiled Aug  2 2013,16:46:58)
;
_computing_molecular_graphics
;
O. V. Dolomanov, L. J. Bourhis, R. J. Gildea, J. A. K. Howard and H. Puschmann,
OLEX2: a complete structure solution, refinement and analysis program.
J. Appl. Cryst. (2009). 42, 339-341.
;
_computing_publication_material
;
O. V. Dolomanov, L. J. Bourhis, R. J. Gildea, J. A. K. Howard and H. Puschmann,
OLEX2: a complete structure solution, refinement and analysis program.
J. Appl. Cryst. (2009). 42, 339-341.
;
_computing_structure_refinement
;
XL, G.M. Sheldrick, Acta Cryst.
(2008). A64, 112-122
;
_computing_structure_solution
;
SHELXS, G.M. Sheldrick, Acta Cryst.
(2008). A64, 112-122
;
_diffrn_ambient_temperature 99.9(4)
_diffrn_detector_area_resol_mean 10.3587
_diffrn_measured_fraction_theta_full 0.9843
_diffrn_measured_fraction_theta_max 0.9455
_diffrn_measurement_details
;
#__ type_ start__ end____ width___ exp.time_
  1 omega   44.00  114.00   1.0000   15.0000
omega____ theta____ kappa____ phi______ frames
    -      110.5703 -111.0000  150.0000 70

#__ type_ start__ end____ width___ exp.time_
  2 omega  -37.00   31.00   1.0000    5.0000
omega____ theta____ kappa____ phi______ frames
    -      -40.8203   37.0000  150.0000 68

#__ type_ start__ end____ width___ exp.time_
  3 omega  -48.00   34.00   1.0000    5.0000
omega____ theta____ kappa____ phi______ frames
    -      -40.8203   37.0000  -90.0000 82

#__ type_ start__ end____ width___ exp.time_
  4 omega  -68.00   36.00   1.0000    5.0000
omega____ theta____ kappa____ phi______ frames
    -      -40.8203   77.0000    0.0000 104

#__ type_ start__ end____ width___ exp.time_
  5 omega   36.00   97.00   1.0000    5.0000
omega____ theta____ kappa____ phi______ frames
    -       40.8203 -125.0000 -150.0000 61

#__ type_ start__ end____ width___ exp.time_
  6 omega   81.00  175.00   1.0000   15.0000
omega____ theta____ kappa____ phi______ frames
    -      110.5703   30.0000    0.0000 94

#__ type_ start__ end____ width___ exp.time_
  7 omega   38.00   88.00   1.0000   15.0000
omega____ theta____ kappa____ phi______ frames
    -      110.5703  -30.0000   90.0000 50

#__ type_ start__ end____ width___ exp.time_
  8 omega   56.00   87.00   1.0000   15.0000
omega____ theta____ kappa____ phi______ frames
    -      110.5703  -30.0000    0.0000 31

#__ type_ start__ end____ width___ exp.time_
  9 omega   34.00   79.00   1.0000   15.0000
omega____ theta____ kappa____ phi______ frames
    -      110.5703  -30.0000 -180.0000 45

#__ type_ start__ end____ width___ exp.time_
 10 omega   30.00  107.00   1.0000   15.0000
omega____ theta____ kappa____ phi______ frames
    -      110.5703  -94.0000    0.0000 77

#__ type_ start__ end____ width___ exp.time_
 11 omega  117.00  172.00   1.0000   15.0000
omega____ theta____ kappa____ phi______ frames
    -      110.5703   45.0000  -90.0000 55

#__ type_ start__ end____ width___ exp.time_
 12 omega   36.00   90.00   1.0000   15.0000
omega____ theta____ kappa____ phi______ frames
    -      110.5703  -30.0000  -30.0000 54

#__ type_ start__ end____ width___ exp.time_
 13 omega   36.00  140.00   1.0000   15.0000
omega____ theta____ kappa____ phi______ frames
    -      110.5703  -61.0000 -180.0000 104
;
_diffrn_measurement_device 'kappa diffractometer'
_diffrn_measurement_device_type 'SuperNova, Dual, Cu at zero, Atlas'
_diffrn_measurement_method '\w scans'
_diffrn_orient_matrix_UB_11 -0.0407595000
_diffrn_orient_matrix_UB_12 -0.0404663000
_diffrn_orient_matrix_UB_13 -0.1050867000
_diffrn_orient_matrix_UB_21 -0.2195746000
_diffrn_orient_matrix_UB_22 -0.0833765000
_diffrn_orient_matrix_UB_23 0.0474499000
_diffrn_orient_matrix_UB_31 -0.3280655000
_diffrn_orient_matrix_UB_32 0.0704794000
_diffrn_orient_matrix_UB_33 -0.0076692000
_diffrn_radiation_monochromator mirror
_diffrn_radiation_probe x-ray
_diffrn_radiation_type CuK\a
_diffrn_radiation_wavelength 1.5418
_diffrn_reflns_av_R_equivalents 0.0130
_diffrn_reflns_av_unetI/netI 0.0261
_diffrn_reflns_limit_h_max 2
_diffrn_reflns_limit_h_min -4
_diffrn_reflns_limit_k_max 16
_diffrn_reflns_limit_k_min -15
_diffrn_reflns_limit_l_max 16
_diffrn_reflns_limit_l_min -16
_diffrn_reflns_number 3797
_diffrn_reflns_theta_full 66.50
_diffrn_reflns_theta_max 75.23
_diffrn_reflns_theta_min 4.67
_diffrn_source 'sealed X-ray tube'
_diffrn_source_current 0.80
_diffrn_source_power 0.040
_diffrn_source_target Cu
_diffrn_source_voltage 50
_exptl_absorpt_coefficient_mu 0.749
_exptl_absorpt_correction_T_max 1.00000
_exptl_absorpt_correction_T_min 0.87010
_exptl_absorpt_correction_type multi-scan
_exptl_absorpt_process_details
;
CrysAlisPro, Agilent Technologies,
Version 1.171.36.32 (release 02-08-2013 CrysAlis171 .NET)
(compiled Aug  2 2013,16:46:58)
Empirical absorption correction using spherical harmonics,
 implemented in SCALE3 ABSPACK scaling algorithm.
;
_exptl_crystal_colour yellow
_exptl_crystal_density_diffrn 1.390
_exptl_crystal_density_method 'not measured'
_exptl_crystal_description block
_exptl_crystal_F_000 300
_exptl_crystal_preparation ', Luminescent'
_exptl_crystal_recrystallization_method 'Re-crystallisation from solvent: dichloromethane/hexane'
_exptl_crystal_size_max 0.15
_exptl_crystal_size_mid 0.12
_exptl_crystal_size_min 0.10
_refine_diff_density_max 0.212
_refine_diff_density_min -0.196
_refine_diff_density_rms 0.041
_refine_ls_extinction_method none
_refine_ls_goodness_of_fit_ref 1.002
_refine_ls_hydrogen_treatment constr
_refine_ls_matrix_type full
_refine_ls_number_parameters 200
_refine_ls_number_reflns 2686
_refine_ls_number_restraints 0
_refine_ls_restrained_S_all 1.002
_refine_ls_R_factor_all 0.0417
_refine_ls_R_factor_gt 0.0362
_refine_ls_shift/su_max 0.000
_refine_ls_shift/su_mean 0.000
_refine_ls_structure_factor_coef Fsqd
_refine_ls_weighting_details 'calc w=1/[\s^2^(Fo^2^)+(0.0532P)^2^+0.1676P] where P=(Fo^2^+2Fc^2^)/3'
_refine_ls_weighting_scheme calc
_refine_ls_wR_factor_gt 0.0920
_refine_ls_wR_factor_ref 0.0974
_reflns_number_gt 2358
_reflns_number_total 2686
_reflns_threshold_expression >2sigma(I)
_cod_data_source_file c7tc02582c2.cif
_cod_data_source_block BMO_PC
_cod_depositor_comments
;
The following automatic conversions were performed:

data item '_symmetry_cell_setting' value 'Triclinic' was changed to
'triclinic' in accordance with the
/home/saulius/struct/COD-crude-data/automatic-downloads/DataCite-retrospective/RSC/depositions/lib/dictionaries/cif_core.dic
dictionary named 'cif_core.dic' version 2.4.2 last updated on
2011-04-26.

Automatic conversion script
Id: cif_fix_values 6909 2019-04-08 15:41:33Z antanas 
;
_cod_original_cell_volume 688.69(7)
_cod_original_sg_symbol_H-M P-1
_cod_database_code 7236849
_reflns_odcompleteness_completeness 98.43
_reflns_odcompleteness_iscentric 1
_reflns_odcompleteness_theta 68.13

loop_
_space_group_symop_id
_space_group_symop_operation_xyz
1 'x, y, z'
2 '-x, -y, -z'

loop_
_atom_site_label
_atom_site_type_symbol
_atom_site_fract_x
_atom_site_fract_y
_atom_site_fract_z
_atom_site_U_iso_or_equiv
_atom_site_adp_type
_atom_site_occupancy
_atom_site_symmetry_multiplicity
_atom_site_calc_flag
_atom_site_refinement_flags
O1 O 0.9439(2) 0.46531(7) 0.11220(7) 0.0247(2) Uani 1 1 d .
O2 O 1.1162(3) 0.56089(7) 0.23456(7) 0.0271(2) Uani 1 1 d .
N1 N 0.6748(3) 0.34297(8) 0.20261(8) 0.0230(2) Uani 1 1 d .
N2 N -0.2988(3) -0.12210(9) 0.95494(9) 0.0324(3) Uani 1 1 d .
C1 C 0.7670(3) 0.37791(9) 0.11511(9) 0.0228(3) Uani 1 1 d .
C2 C 0.9710(3) 0.48914(9) 0.21174(9) 0.0224(3) Uani 1 1 d .
C3 C 0.7942(3) 0.40966(9) 0.27038(9) 0.0206(3) Uani 1 1 d .
C4 C 0.7615(3) 0.40835(9) 0.37120(9) 0.0205(3) Uani 1 1 d .
H4 H 0.8598 0.4625 0.4013 0.025 Uiso 1 1 calc R
C5 C 0.6004(3) 0.33766(9) 0.44152(9) 0.0195(3) Uani 1 1 d .
C6 C 0.6039(3) 0.35657(9) 0.54395(9) 0.0202(3) Uani 1 1 d .
H6 H 0.7037 0.4153 0.5643 0.024 Uiso 1 1 calc R
C7 C 0.4651(3) 0.29161(9) 0.61619(9) 0.0204(3) Uani 1 1 d .
H7 H 0.4677 0.3068 0.6852 0.024 Uiso 1 1 calc R
C8 C 0.3210(3) 0.20371(9) 0.58875(9) 0.0190(2) Uani 1 1 d .
C9 C 0.3145(3) 0.18510(9) 0.48622(9) 0.0197(3) Uani 1 1 d .
H9 H 0.2159 0.1261 0.4662 0.024 Uiso 1 1 calc R
C10 C 0.4481(3) 0.25057(9) 0.41354(9) 0.0198(3) Uani 1 1 d .
H10 H 0.4370 0.2367 0.3446 0.024 Uiso 1 1 calc R
C11 C 0.1804(3) 0.13317(9) 0.66676(9) 0.0197(3) Uani 1 1 d .
C12 C 0.0370(3) 0.16920(9) 0.75937(9) 0.0217(3) Uani 1 1 d .
H12 H 0.0279 0.2396 0.7718 0.026 Uiso 1 1 calc R
C13 C -0.0919(3) 0.10402(10) 0.83323(9) 0.0231(3) Uani 1 1 d .
H13 H -0.1920 0.1296 0.8954 0.028 Uiso 1 1 calc R
C14 C -0.0732(3) 0.00022(10) 0.81542(9) 0.0223(3) Uani 1 1 d .
C15 C 0.0685(3) -0.03737(9) 0.72357(10) 0.0234(3) Uani 1 1 d .
H15 H 0.0800 -0.1079 0.7116 0.028 Uiso 1 1 calc R
C16 C 0.1921(3) 0.02900(9) 0.64999(9) 0.0220(3) Uani 1 1 d .
H16 H 0.2863 0.0035 0.5871 0.026 Uiso 1 1 calc R
C17 C -0.1996(3) -0.06794(10) 0.89281(10) 0.0255(3) Uani 1 1 d .
C18 C 0.7069(4) 0.33839(10) 0.01635(10) 0.0290(3) Uani 1 1 d .
H18A H 0.5744 0.3899 -0.0211 0.043 Uiso 1 1 calc R
H18B H 0.5779 0.2777 0.0257 0.043 Uiso 1 1 calc R
H18C H 0.9287 0.3214 -0.0212 0.043 Uiso 1 1 calc R

loop_
_atom_site_aniso_label
_atom_site_aniso_U_11
_atom_site_aniso_U_22
_atom_site_aniso_U_33
_atom_site_aniso_U_23
_atom_site_aniso_U_13
_atom_site_aniso_U_12
O1 0.0325(5) 0.0221(4) 0.0203(5) 0.0029(3) -0.0020(4) -0.0080(4)
O2 0.0340(5) 0.0223(4) 0.0260(5) 0.0016(4) -0.0033(4) -0.0083(4)
N1 0.0263(6) 0.0213(5) 0.0216(5) 0.0000(4) -0.0015(4) -0.0034(4)
N2 0.0399(7) 0.0295(6) 0.0280(6) 0.0044(5) -0.0006(5) -0.0094(5)
C1 0.0252(6) 0.0201(6) 0.0233(6) 0.0005(5) -0.0015(5) -0.0035(5)
C2 0.0246(6) 0.0206(6) 0.0218(6) 0.0008(5) -0.0018(5) -0.0014(5)
C3 0.0206(6) 0.0178(5) 0.0234(6) 0.0015(5) -0.0016(5) -0.0018(5)
C4 0.0199(6) 0.0181(5) 0.0234(6) -0.0005(4) -0.0023(5) 0.0002(4)
C5 0.0177(6) 0.0194(6) 0.0210(6) 0.0015(4) -0.0015(4) 0.0015(5)
C6 0.0189(6) 0.0182(5) 0.0234(6) -0.0009(5) -0.0022(4) 0.0001(4)
C7 0.0209(6) 0.0215(6) 0.0184(6) -0.0005(4) -0.0020(4) 0.0013(5)
C8 0.0168(6) 0.0194(5) 0.0201(6) 0.0011(4) -0.0013(4) 0.0020(4)
C9 0.0192(6) 0.0180(5) 0.0219(6) -0.0009(4) -0.0017(4) 0.0001(4)
C10 0.0202(6) 0.0206(6) 0.0181(5) -0.0004(4) -0.0012(4) 0.0019(5)
C11 0.0177(6) 0.0219(6) 0.0198(6) 0.0009(4) -0.0039(4) -0.0005(5)
C12 0.0235(6) 0.0209(6) 0.0209(6) 0.0003(5) -0.0027(5) -0.0013(5)
C13 0.0243(6) 0.0260(6) 0.0190(6) -0.0006(5) -0.0015(5) -0.0021(5)
C14 0.0213(6) 0.0245(6) 0.0215(6) 0.0042(5) -0.0040(5) -0.0036(5)
C15 0.0247(6) 0.0207(6) 0.0248(6) 0.0003(5) -0.0024(5) -0.0017(5)
C16 0.0228(6) 0.0225(6) 0.0202(6) -0.0003(5) -0.0002(5) -0.0014(5)
C17 0.0268(7) 0.0266(6) 0.0234(6) -0.0005(5) -0.0029(5) -0.0032(5)
C18 0.0373(8) 0.0281(6) 0.0227(6) 0.0000(5) -0.0021(5) -0.0108(6)

loop_
_atom_type_symbol
_atom_type_description
_atom_type_scat_dispersion_real
_atom_type_scat_dispersion_imag
_atom_type_scat_source
C C 0.0181 0.0091 'International Tables Vol C Tables 4.2.6.8 and 6.1.1.4'
H H 0.0000 0.0000 'International Tables Vol C Tables 4.2.6.8 and 6.1.1.4'
N N 0.0311 0.0180 'International Tables Vol C Tables 4.2.6.8 and 6.1.1.4'
O O 0.0492 0.0322 'International Tables Vol C Tables 4.2.6.8 and 6.1.1.4'

loop_
_geom_angle_atom_site_label_1
_geom_angle_atom_site_label_2
_geom_angle_atom_site_label_3
_geom_angle
C1 O1 C2 105.67(9)
C1 N1 C3 105.33(10)
O1 C1 C18 115.17(10)
N1 C1 O1 116.15(11)
N1 C1 C18 128.68(12)
O1 C2 C3 104.70(10)
O2 C2 O1 121.97(11)
O2 C2 C3 133.33(12)
N1 C3 C2 108.15(10)
C4 C3 N1 129.63(11)
C4 C3 C2 122.21(11)
C3 C4 C5 130.48(11)
C6 C5 C4 117.56(11)
C6 C5 C10 118.09(11)
C10 C5 C4 124.33(11)
C7 C6 C5 121.42(11)
C6 C7 C8 120.66(11)
C7 C8 C9 117.99(11)
C7 C8 C11 120.31(11)
C9 C8 C11 121.70(11)
C10 C9 C8 121.64(11)
C9 C10 C5 120.17(11)
C12 C11 C8 120.54(11)
C12 C11 C16 118.53(11)
C16 C11 C8 120.92(11)
C13 C12 C11 121.11(11)
C12 C13 C14 119.40(12)
C13 C14 C17 119.55(12)
C15 C14 C13 120.45(12)
C15 C14 C17 120.00(12)
C16 C15 C14 119.42(12)
C15 C16 C11 121.07(12)
N2 C17 C14 179.53(15)

loop_
_geom_bond_atom_site_label_1
_geom_bond_atom_site_label_2
_geom_bond_distance
O1 C1 1.3888(14)
O1 C2 1.3898(15)
O2 C2 1.1990(16)
N1 C1 1.2823(17)
N1 C3 1.4092(16)
N2 C17 1.1471(18)
C1 C18 1.4748(18)
C2 C3 1.4762(17)
C3 C4 1.3443(18)
C4 C5 1.4511(17)
C5 C6 1.4002(17)
C5 C10 1.4075(17)
C6 C7 1.3827(17)
C7 C8 1.3989(17)
C8 C9 1.4018(17)
C8 C11 1.4831(16)
C9 C10 1.3833(17)
C11 C12 1.3984(17)
C11 C16 1.4023(17)
C12 C13 1.3849(17)
C13 C14 1.3989(18)
C14 C15 1.3947(18)
C14 C17 1.4384(17)
C15 C16 1.3853(18)

loop_
_geom_torsion_atom_site_label_1
_geom_torsion_atom_site_label_2
_geom_torsion_atom_site_label_3
_geom_torsion_atom_site_label_4
_geom_torsion
O1 C2 C3 N1 0.42(13)
O1 C2 C3 C4 -178.75(11)
O2 C2 C3 N1 -179.09(14)
O2 C2 C3 C4 1.7(2)
N1 C3 C4 C5 1.3(2)
C1 O1 C2 O2 179.04(12)
C1 O1 C2 C3 -0.54(13)
C1 N1 C3 C2 -0.11(14)
C1 N1 C3 C4 178.98(14)
C2 O1 C1 N1 0.55(15)
C2 O1 C1 C18 179.83(11)
C2 C3 C4 C5 -179.73(12)
C3 N1 C1 O1 -0.27(15)
C3 N1 C1 C18 -179.44(13)
C3 C4 C5 C6 -179.49(13)
C3 C4 C5 C10 1.9(2)
C4 C5 C6 C7 -178.13(11)
C4 C5 C10 C9 177.04(11)
C5 C6 C7 C8 0.99(18)
C6 C5 C10 C9 -1.54(18)
C6 C7 C8 C9 -1.50(18)
C6 C7 C8 C11 178.49(11)
C7 C8 C9 C10 0.51(18)
C7 C8 C11 C12 30.78(17)
C7 C8 C11 C16 -148.41(12)
C8 C9 C10 C5 1.03(18)
C8 C11 C12 C13 -179.33(11)
C8 C11 C16 C15 178.46(11)
C9 C8 C11 C12 -149.23(12)
C9 C8 C11 C16 31.59(18)
C10 C5 C6 C7 0.55(18)
C11 C8 C9 C10 -179.49(11)
C11 C12 C13 C14 1.03(19)
C12 C11 C16 C15 -0.74(19)
C12 C13 C14 C15 -1.09(19)
C12 C13 C14 C17 178.58(12)
C13 C14 C15 C16 0.24(19)
C13 C14 C17 N2 -62(21)
C14 C15 C16 C11 0.68(19)
C15 C14 C17 N2 117(21)
C16 C11 C12 C13 -0.13(19)
C17 C14 C15 C16 -179.42(12)
